data_4502024
loop_
_publ_author_name
'Davies, Robert P.'
'Less, Rob'
'Lickiss, Paul D.'
'Robertson, Karen'
'White, Andrew J. P.'

_publ_section_title
;
 Structural Diversity in Metal&#x2212;Organic Frameworks Built from Rigid
 Tetrahedral [Si(p-C6H4CO2)4]4&#x2212;Struts
;
_journal_issue 10
_journal_name_full 'Crystal Growth &amp; Design'
_journal_page_first 4571
_journal_paper_doi 10.1021/cg1008768
_journal_volume 10
_journal_year 2010
_chemical_absolute_configuration unk
_chemical_formula_moiety 'C28 H18 Cd1.5 O9 Si, C2 H8 N, 4(C4 H9 N O), 4(H2 O)'
_chemical_formula_sum 'C46 H70 Cd1.5 N5 O17 Si'
_chemical_formula_weight 1161.76
_chemical_name_systematic
; 
 ? 
;
_space_group_IT_number 20
_symmetry_cell_setting orthorhombic
_symmetry_space_group_name_Hall 'C 2c 2'
_symmetry_space_group_name_H-M 'C 2 2 21'
_atom_sites_solution_hydrogens geom
_atom_sites_solution_primary direct
_atom_sites_solution_secondary difmap
_audit_creation_method SHELXL-97
_cell_angle_alpha 90.00
_cell_angle_beta 90.00
_cell_angle_gamma 90.00
_cell_formula_units_Z 8
_cell_length_a 15.62062(10)
_cell_length_b 27.71138(15)
_cell_length_c 22.84956(14)
_cell_measurement_reflns_used 27363
_cell_measurement_temperature 173(2)
_cell_measurement_theta_max 71.1838
_cell_measurement_theta_min 1.9319
_cell_volume 9890.86(10)
_computing_cell_refinement 'CrysAlis RED, Oxford Diffraction Ltd'
_computing_data_collection 'CrysAlis CCD, Oxford Diffraction Ltd'
_computing_data_reduction 'CrysAlis RED, Oxford Diffraction Ltd'
_computing_molecular_graphics 'Bruker SHELXTL'
_computing_publication_material 'Bruker SHELXTL'
_computing_structure_refinement 'SHELXL-97 (Sheldrick, 1997)'
_computing_structure_solution 'SHELXS-97 (Sheldrick, 1990)'
_diffrn_ambient_temperature 173(2)
_diffrn_detector_area_resol_mean 8.2556
_diffrn_measured_fraction_theta_full 0.993
_diffrn_measured_fraction_theta_max 0.993
_diffrn_measurement_device_type 'OD Xcalibur PX Ultra'
_diffrn_measurement_method 'phi and omega scans'
_diffrn_radiation_monochromator graphite
_diffrn_radiation_source 'Enhance Ultra (Cu) X-ray Source'
_diffrn_radiation_type CuK\a
_diffrn_radiation_wavelength 1.54184
_diffrn_reflns_av_R_equivalents 0.0972
_diffrn_reflns_av_sigmaI/netI 0.0646
_diffrn_reflns_limit_h_max 18
_diffrn_reflns_limit_h_min -18
_diffrn_reflns_limit_k_max 34
_diffrn_reflns_limit_k_min -32
_diffrn_reflns_limit_l_max 25
_diffrn_reflns_limit_l_min -27
_diffrn_reflns_number 75521
_diffrn_reflns_theta_full 71.64
_diffrn_reflns_theta_max 71.64
_diffrn_reflns_theta_min 3.19
_diffrn_standards_number 0
_exptl_absorpt_coefficient_mu 6.101
_exptl_absorpt_correction_T_max 1.00000
_exptl_absorpt_correction_T_min 0.78618
_exptl_absorpt_correction_type multi-scan
_exptl_absorpt_process_details
; 
CrysAlis RED, Oxford Diffraction Ltd., 
Version 1.171.32.5 (release 08-05-2007 CrysAlis171 .NET) 
(compiled May  8 2007,13:10:02) 
Empirical absorption correction using spherical harmonics, 
implemented in SCALE3 ABSPACK scaling algorithm. 
;
_exptl_crystal_colour Colourless
_exptl_crystal_density_diffrn 1.560
_exptl_crystal_density_method 'not measured'
_exptl_crystal_description blocks
_exptl_crystal_F_000 4824
_exptl_crystal_size_max 0.08
_exptl_crystal_size_mid 0.08
_exptl_crystal_size_min 0.05
_platon_squeeze_details
;
 SQUEEZE suggests 2007 e/cell.
 Me2NH2 = C2H8N = 27e; dma = C4H9NO = 48e. H2O = 10e.
 Chemist says the missing cation should be Me2NH2.
 Mother liguor was dma:H2O in 1:1 ratio. dma+H2O = 58e.
 Need one Me2NH2 per asu, so 2007-(27x8) = 1791e or 224 e/asu for solvent.
 4dma:H2O = 232e, so this was used.
;
_refine_diff_density_max 0.551
_refine_diff_density_min -0.617
_refine_diff_density_rms 0.076
_refine_ls_abs_structure_details 'Flack H D (1983), Acta Cryst. A39, 876-881, 4345 Friedel pairs'
_refine_ls_abs_structure_Flack 0.473(7)
_refine_ls_extinction_method none
_refine_ls_goodness_of_fit_ref 0.966
_refine_ls_hydrogen_treatment constr
_refine_ls_matrix_type full
_refine_ls_number_parameters 368
_refine_ls_number_reflns 9564
_refine_ls_number_restraints 758
_refine_ls_restrained_S_all 0.993
_refine_ls_R_factor_all 0.0471
_refine_ls_R_factor_gt 0.0400
_refine_ls_shift/su_max 0.002
_refine_ls_shift/su_mean 0.000
_refine_ls_structure_factor_coef Fsqd
_refine_ls_weighting_details 'calc w=1/[\s^2^(Fo^2^)+(0.0410P)^2^+0.0000P] where P=(Fo^2^+2Fc^2^)/3'
_refine_ls_weighting_scheme calc
_refine_ls_wR_factor_gt 0.0757
_refine_ls_wR_factor_ref 0.0776
_reflns_number_gt 7718
_reflns_number_total 9564
_reflns_threshold_expression >2sigma(I)
_cod_data_source_file cg1008768_si_001.cif
_cod_data_source_block IMP-10
_cod_depositor_comments
;
The following automatic conversions were performed:

'_symmetry_cell_setting' value 'Orthorhombic' changed to
'orthorhombic' according to
/home/saulius/struct/CIF-dictionaries/cif_core.dic dictionary named
'cif_core.dic' version 2.4.2 from 2011-04-26.

Automatic conversion script
Id: cif_fix_values 1715 2011-07-08 13:25:40Z adriana 
;
_cod_original_cell_volume 9890.87(10)
_cod_original_sg_symbol_H-M C222(1)
_cod_original_formula_sum 'C46 H70 Cd1.50 N5 O17 Si'
_cod_database_code 4502024

loop_
_symmetry_equiv_pos_as_xyz
'x, y, z'
'-x, -y, z+1/2'
'-x, y, -z+1/2'
'x, -y, -z'
'x+1/2, y+1/2, z'
'-x+1/2, -y+1/2, z+1/2'
'-x+1/2, y+1/2, -z+1/2'
'x+1/2, -y+1/2, -z'

loop_
_atom_site_label
_atom_site_type_symbol
_atom_site_fract_x
_atom_site_fract_y
_atom_site_fract_z
_atom_site_U_iso_or_equiv
_atom_site_adp_type
_atom_site_occupancy
_atom_site_symmetry_multiplicity
_atom_site_calc_flag
_atom_site_refinement_flags
_atom_site_disorder_assembly
_atom_site_disorder_group
Cd1 Cd 0.264809(18) 0.414381(9) 0.629965(11) 0.04612(8) Uani 1 1 d . . .
Cd2 Cd 0.26495(3) 0.5000 0.5000 0.04982(10) Uani 1 2 d S . .
Si Si 0.76473(8) 0.40236(3) 0.44897(4) 0.0455(2) Uani 1 1 d . . .
C1 C 0.6654(2) 0.41641(14) 0.49093(16) 0.0465(9) Uani 1 1 d D A 1
C2 C 0.5865(5) 0.4194(6) 0.4592(3) 0.078(3) Uani 0.575(17) 1 d PDU A 1
H2A H 0.5881 0.4183 0.4176 0.094 Uiso 0.575(17) 1 calc PR A 1
C3 C 0.5088(6) 0.4240(6) 0.4864(4) 0.133(5) Uani 0.575(17) 1 d PDU A 1
H3A H 0.4570 0.4230 0.4647 0.160 Uiso 0.575(17) 1 calc PR A 1
C4 C 0.5082(2) 0.43009(13) 0.54744(17) 0.0491(10) Uani 1 1 d D A 1
C5 C 0.5810(4) 0.4255(5) 0.5796(4) 0.068(3) Uani 0.575(17) 1 d PDU A 1
H5A H 0.5784 0.4255 0.6211 0.081 Uiso 0.575(17) 1 calc PR A 1
C6 C 0.6590(4) 0.4209(5) 0.5512(3) 0.056(2) Uani 0.575(17) 1 d PDU A 1
H6A H 0.7100 0.4209 0.5738 0.067 Uiso 0.575(17) 1 calc PR A 1
C1' C 0.6654(2) 0.41641(14) 0.49093(16) 0.0465(9) Uani 0.00 1 d PD A 2
C2' C 0.6016(6) 0.4427(4) 0.4646(4) 0.048(3) Uiso 0.425(17) 1 d PDU A 2
H2'A H 0.6109 0.4566 0.4271 0.057 Uiso 0.425(17) 1 calc PR A 2
C3' C 0.5229(7) 0.4490(5) 0.4929(5) 0.100(5) Uiso 0.425(17) 1 d PDU A 2
H3'A H 0.4788 0.4666 0.4739 0.119 Uiso 0.425(17) 1 calc PR A 2
C4' C 0.5082(2) 0.43009(13) 0.54744(17) 0.0491(10) Uani 0.00 1 d PD A 2
C5' C 0.5758(5) 0.4076(5) 0.5771(4) 0.052(4) Uiso 0.425(17) 1 d PDU A 2
H5'A H 0.5688 0.3971 0.6164 0.062 Uiso 0.425(17) 1 calc PR A 2
C6' C 0.6541(6) 0.4008(5) 0.5481(4) 0.045(3) Uiso 0.425(17) 1 d PDU A 2
H6'A H 0.7000 0.3853 0.5678 0.054 Uiso 0.425(17) 1 calc PR A 2
C7 C 0.4220(3) 0.43301(16) 0.5768(2) 0.0631(14) Uani 1 1 d D . .
O8 O 0.3605(3) 0.45178(15) 0.54990(18) 0.0867(12) Uani 1 1 d D A .
O9 O 0.41179(18) 0.41423(13) 0.62636(16) 0.0715(8) Uani 1 1 d D A .
C11 C 0.7690(2) 0.33500(7) 0.43255(14) 0.0569(10) Uani 1 1 d G A .
C12 C 0.8216(2) 0.31764(10) 0.38823(15) 0.100(2) Uani 1 1 d G . .
H12A H 0.8555 0.3394 0.3660 0.120 Uiso 1 1 calc R A .
C13 C 0.8246(3) 0.26845(11) 0.37647(16) 0.0926(18) Uani 1 1 d GD A .
H13A H 0.8605 0.2566 0.3462 0.111 Uiso 1 1 calc R . .
C14 C 0.7750(3) 0.23663(7) 0.40904(18) 0.0896(18) Uani 1 1 d GD . .
C15 C 0.7224(3) 0.25399(9) 0.45336(18) 0.112(2) Uani 1 1 d GD A .
H15A H 0.6885 0.2322 0.4756 0.134 Uiso 1 1 calc R . .
C16 C 0.7194(2) 0.30318(10) 0.46511(14) 0.0852(16) Uani 1 1 d G . .
H16A H 0.6834 0.3150 0.4954 0.102 Uiso 1 1 calc R A .
C17 C 0.7713(4) 0.18267(18) 0.3960(3) 0.0896(17) Uani 1 1 d D . .
O18 O 0.7593(3) 0.15320(11) 0.4382(2) 0.0975(12) Uani 1 1 d D . .
O19 O 0.7858(3) 0.16947(14) 0.3440(2) 0.1114(15) Uani 1 1 d DU . .
C21 C 0.7600(3) 0.43784(11) 0.37930(14) 0.0474(8) Uani 1 1 d D A 1
C22 C 0.7888(7) 0.48588(18) 0.3795(2) 0.066(2) Uani 0.761(13) 1 d PDU A 1
H22A H 0.8142 0.4986 0.4140 0.079 Uiso 0.761(13) 1 calc PR A 1
C23 C 0.7808(6) 0.51509(19) 0.3305(2) 0.067(2) Uani 0.761(13) 1 d PDU A 1
H23A H 0.7967 0.5482 0.3323 0.080 Uiso 0.761(13) 1 calc PR A 1
C24 C 0.7493(2) 0.49541(11) 0.27835(13) 0.0451(9) Uani 1 1 d D A 1
C25 C 0.7253(6) 0.44761(17) 0.2763(2) 0.0516(15) Uani 0.761(13) 1 d PDU A 1
H25A H 0.7049 0.4340 0.2408 0.062 Uiso 0.761(13) 1 calc PR A 1
C26 C 0.7312(6) 0.41864(18) 0.3276(2) 0.0557(15) Uani 0.761(13) 1 d PDU A 1
H26A H 0.7149 0.3856 0.3261 0.067 Uiso 0.761(13) 1 calc PR A 1
C21' C 0.7600(3) 0.43784(11) 0.37930(14) 0.0474(8) Uani 0.00 1 d PD A 2
C22' C 0.7413(13) 0.4866(4) 0.3832(4) 0.041(4) Uiso 0.239(13) 1 d PDU A 2
H22B H 0.7313 0.5004 0.4207 0.050 Uiso 0.239(13) 1 calc PR A 2
C23' C 0.7366(13) 0.5156(4) 0.3341(4) 0.045(4) Uiso 0.239(13) 1 d PDU A 2
H23B H 0.7248 0.5491 0.3380 0.054 Uiso 0.239(13) 1 calc PR A 2
C24' C 0.7493(2) 0.49541(11) 0.27835(13) 0.0451(9) Uani 0.00 1 d PD A 2
C25' C 0.7646(13) 0.4466(3) 0.2739(4) 0.035(4) Uiso 0.239(13) 1 d PDU A 2
H25B H 0.7718 0.4325 0.2363 0.042 Uiso 0.239(13) 1 calc PR A 2
C26' C 0.7699(12) 0.4173(4) 0.3236(4) 0.039(5) Uiso 0.239(13) 1 d PDU A 2
H26B H 0.7800 0.3836 0.3197 0.047 Uiso 0.239(13) 1 calc PR A 2
C27 C 0.7421(3) 0.52657(12) 0.22455(16) 0.0512(9) Uani 1 1 d D . .
O28 O 0.7376(2) 0.50670(10) 0.17544(11) 0.0649(7) Uani 1 1 d D . .
O29 O 0.7417(2) 0.57130(9) 0.23020(11) 0.0616(7) Uani 1 1 d D . .
C31 C 0.86738(14) 0.41693(11) 0.48949(11) 0.0505(9) Uani 1 1 d G A .
C32 C 0.93662(18) 0.43607(14) 0.45914(9) 0.090(2) Uani 1 1 d G . .
H32A H 0.9303 0.4454 0.4194 0.108 Uiso 1 1 calc R A .
C33 C 1.01514(15) 0.44156(13) 0.48697(11) 0.0816(17) Uani 1 1 d GD A .
H33A H 1.0625 0.4546 0.4662 0.098 Uiso 1 1 calc R . .
C34 C 1.02443(14) 0.42790(11) 0.54516(11) 0.0565(12) Uani 1 1 d GD . .
C35 C 0.95519(17) 0.40876(13) 0.57552(9) 0.0767(15) Uani 1 1 d GD A .
H35A H 0.9615 0.3994 0.6153 0.092 Uiso 1 1 calc R . .
C36 C 0.87667(14) 0.40328(12) 0.54768(11) 0.0702(14) Uani 1 1 d G . .
H36A H 0.8293 0.3902 0.5684 0.084 Uiso 1 1 calc R A .
C37 C 1.1110(3) 0.43233(16) 0.5738(2) 0.0559(12) Uani 1 1 d D A .
O38 O 1.11860(17) 0.41411(15) 0.62477(15) 0.0746(9) Uani 1 1 d D . .
O39 O 1.1733(2) 0.45010(13) 0.54989(17) 0.0737(10) Uani 1 1 d D . .
O40 O 0.2698(4) 0.54771(11) 0.57554(15) 0.1039(14) Uani 1 1 d U . .

loop_
_atom_site_aniso_label
_atom_site_aniso_U_11
_atom_site_aniso_U_22
_atom_site_aniso_U_33
_atom_site_aniso_U_23
_atom_site_aniso_U_13
_atom_site_aniso_U_12
Cd1 0.05424(14) 0.04286(12) 0.04125(12) -0.00339(11) -0.00293(13) 0.00039(12)
Cd2 0.0529(2) 0.04475(18) 0.0518(2) 0.00569(15) 0.000 0.000
Si 0.0556(5) 0.0350(4) 0.0459(5) 0.0045(3) -0.0029(5) 0.0041(5)
C1 0.054(2) 0.0370(19) 0.048(3) 0.008(2) -0.0011(16) 0.0064(17)
C2 0.073(6) 0.103(9) 0.059(6) 0.004(6) -0.009(4) 0.004(6)
C3 0.127(9) 0.151(12) 0.123(10) 0.003(8) -0.013(8) 0.025(9)
C4 0.043(2) 0.048(2) 0.057(3) 0.0000(19) 0.0002(18) 0.0012(17)
C5 0.062(6) 0.076(8) 0.065(6) 0.002(5) 0.008(4) -0.008(4)
C6 0.046(4) 0.067(7) 0.054(5) 0.000(4) -0.006(3) -0.010(4)
C1' 0.054(2) 0.0370(19) 0.048(3) 0.008(2) -0.0011(16) 0.0064(17)
C4' 0.043(2) 0.048(2) 0.057(3) 0.0000(19) 0.0002(18) 0.0012(17)
C7 0.057(3) 0.039(2) 0.094(5) -0.023(3) -0.020(3) 0.0076(19)
O8 0.084(3) 0.103(3) 0.073(3) -0.006(2) -0.0058(19) 0.040(2)
O9 0.0664(19) 0.085(2) 0.063(2) 0.019(2) 0.0061(15) 0.0173(17)
C11 0.058(2) 0.0444(19) 0.069(3) 0.0043(18) -0.015(2) -0.007(2)
C12 0.125(5) 0.080(4) 0.095(5) -0.005(3) 0.011(4) 0.034(3)
C13 0.122(5) 0.066(3) 0.090(4) -0.011(3) 0.004(4) 0.031(3)
C14 0.090(4) 0.040(2) 0.138(5) -0.010(3) -0.047(4) -0.006(3)
C15 0.136(6) 0.051(3) 0.148(6) -0.016(3) 0.036(5) -0.011(3)
C16 0.118(5) 0.046(2) 0.092(4) 0.008(2) -0.001(3) 0.005(3)
C17 0.091(4) 0.089(4) 0.089(4) -0.014(3) -0.045(4) 0.026(3)
O18 0.117(3) 0.0547(17) 0.121(3) -0.0010(19) -0.002(3) -0.019(2)
O19 0.160(4) 0.072(2) 0.102(3) 0.011(2) -0.036(3) 0.008(3)
C21 0.052(2) 0.0424(17) 0.047(2) -0.0004(14) -0.0056(19) 0.0026(17)
C22 0.104(7) 0.049(3) 0.045(3) -0.006(2) -0.014(3) -0.008(3)
C23 0.093(7) 0.052(3) 0.056(4) 0.004(2) -0.006(3) -0.015(3)
C24 0.051(3) 0.0419(17) 0.0424(18) 0.0023(14) 0.0052(16) 0.0068(17)
C25 0.047(5) 0.062(3) 0.047(3) 0.001(2) -0.005(3) -0.009(3)
C26 0.065(5) 0.046(3) 0.057(3) 0.002(2) -0.008(3) 0.001(3)
C21' 0.052(2) 0.0424(17) 0.047(2) -0.0004(14) -0.0056(19) 0.0026(17)
C24' 0.051(3) 0.0419(17) 0.0424(18) 0.0023(14) 0.0052(16) 0.0068(17)
C27 0.056(3) 0.047(2) 0.050(2) 0.0075(15) 0.0022(19) 0.0010(19)
O28 0.083(2) 0.0728(17) 0.0384(14) 0.0086(12) 0.0002(15) -0.0059(18)
O29 0.080(2) 0.0558(16) 0.0494(15) 0.0137(11) 0.0092(15) -0.0002(15)
C31 0.070(3) 0.0335(19) 0.048(3) 0.000(2) -0.0095(18) 0.0024(19)
C32 0.070(3) 0.134(5) 0.066(4) 0.036(3) -0.016(3) -0.041(3)
C33 0.058(3) 0.134(5) 0.053(3) 0.023(3) -0.018(2) -0.051(3)
C34 0.069(3) 0.045(3) 0.056(3) -0.001(2) -0.009(2) 0.0003(18)
C35 0.061(3) 0.131(5) 0.039(3) 0.011(3) -0.0003(19) 0.005(3)
C36 0.050(3) 0.099(4) 0.062(3) 0.028(3) 0.002(2) 0.006(2)
C37 0.059(3) 0.047(3) 0.061(3) -0.006(2) 0.005(2) 0.005(2)
O38 0.0490(16) 0.116(3) 0.058(2) -0.004(3) -0.0055(14) 0.0256(17)
O39 0.069(2) 0.073(2) 0.078(3) 0.0015(19) 0.0047(17) -0.0318(17)
O40 0.187(4) 0.0617(18) 0.063(2) 0.0030(15) -0.019(3) -0.015(3)

loop_
_atom_type_symbol
_atom_type_description
_atom_type_scat_dispersion_real
_atom_type_scat_dispersion_imag
_atom_type_scat_source
C C 0.0181 0.0091 'International Tables Vol C Tables 4.2.6.8 and 6.1.1.4'
H H 0.0000 0.0000 'International Tables Vol C Tables 4.2.6.8 and 6.1.1.4'
O O 0.0492 0.0322 'International Tables Vol C Tables 4.2.6.8 and 6.1.1.4'
Si Si 0.2541 0.3302 'International Tables Vol C Tables 4.2.6.8 and 6.1.1.4'
Cd Cd 0.1185 4.6533 'International Tables Vol C Tables 4.2.6.8 and 6.1.1.4'
N N 0.0311 0.0180 'International Tables Vol C Tables 4.2.6.8 and 6.1.1.4'

loop_
_geom_angle_atom_site_label_1
_geom_angle_atom_site_label_2
_geom_angle_atom_site_label_3
_geom_angle
_geom_angle_site_symmetry_1
_geom_angle_site_symmetry_3
O38 Cd1 O9 174.96(11) 1_455 .
O38 Cd1 O29 90.46(12) 1_455 2_665
O9 Cd1 O29 94.55(13) . 2_665
O38 Cd1 O19 98.31(16) 1_455 8_456
O9 Cd1 O19 82.65(15) . 8_456
O29 Cd1 O19 85.83(13) 2_665 8_456
O38 Cd1 O28 90.55(13) 1_455 2_665
O9 Cd1 O28 91.88(13) . 2_665
O29 Cd1 O28 54.75(9) 2_665 2_665
O19 Cd1 O28 139.76(14) 8_456 2_665
O38 Cd1 O18 85.92(15) 1_455 8_456
O9 Cd1 O18 90.64(15) . 8_456
O29 Cd1 O18 139.33(12) 2_665 8_456
O19 Cd1 O18 54.87(15) 8_456 8_456
O28 Cd1 O18 165.38(11) 2_665 8_456
O38 Cd1 O39 52.99(11) 1_455 1_455
O9 Cd1 O39 122.73(11) . 1_455
O29 Cd1 O39 128.46(12) 2_665 1_455
O19 Cd1 O39 129.15(15) 8_456 1_455
O28 Cd1 O39 87.02(11) 2_665 1_455
O18 Cd1 O39 79.52(13) 8_456 1_455
O38 Cd1 O8 122.90(12) 1_455 .
O9 Cd1 O8 52.85(12) . .
O29 Cd1 O8 130.91(12) 2_665 .
O19 Cd1 O8 118.79(14) 8_456 .
O28 Cd1 O8 87.17(11) 2_665 .
O18 Cd1 O8 82.88(14) 8_456 .
O39 Cd1 O8 69.92(10) 1_455 .
O40 Cd2 O40 176.0(3) . 4_566
O40 Cd2 O39 89.63(15) . 1_455
O40 Cd2 O39 92.84(15) 4_566 1_455
O40 Cd2 O39 92.84(15) . 4_466
O40 Cd2 O39 89.63(15) 4_566 4_466
O39 Cd2 O39 102.7(2) 1_455 4_466
O40 Cd2 O8 86.41(16) . .
O40 Cd2 O8 91.02(16) 4_566 .
O39 Cd2 O8 78.99(13) 1_455 .
O39 Cd2 O8 178.11(17) 4_466 .
O40 Cd2 O8 91.02(16) . 4_566
O40 Cd2 O8 86.41(16) 4_566 4_566
O39 Cd2 O8 178.11(17) 1_455 4_566
O39 Cd2 O8 78.99(13) 4_466 4_566
O8 Cd2 O8 99.3(2) . 4_566
C1 Si C21 107.14(17) . .
C1 Si C31 114.10(14) . .
C21 Si C31 109.67(15) . .
C1 Si C11 109.57(17) . .
C21 Si C11 110.39(14) . .
C31 Si C11 105.98(15) . .
C6 C1 C2 115.9(5) . .
C6 C1 Si 126.1(4) . .
C2 C1 Si 117.9(4) . .
C3 C2 C1 122.5(7) . .
C2 C3 C4 118.0(8) . .
C5 C4 C3 121.3(5) . .
C5 C4 C7 120.8(5) . .
C3 C4 C7 117.1(5) . .
C4 C5 C6 119.3(7) . .
C1 C6 C5 122.5(6) . .
O8 C7 O9 121.1(5) . .
O8 C7 C4 119.2(5) . .
O9 C7 C4 119.5(4) . .
C7 O8 Cd2 168.3(4) . .
C7 O8 Cd1 85.9(3) . .
Cd2 O8 Cd1 102.02(14) . .
C7 O9 Cd1 99.1(3) . .
C12 C11 C16 120.0 . .
C12 C11 Si 120.23(17) . .
C16 C11 Si 119.77(17) . .
C11 C12 C13 120.0 . .
C14 C13 C12 120.0 . .
C13 C14 C15 120.0 . .
C13 C14 C17 122.5(3) . .
C15 C14 C17 117.4(3) . .
C16 C15 C14 120.0 . .
C15 C16 C11 120.0 . .
O19 C17 O18 123.4(5) . .
O19 C17 C14 117.4(5) . .
O18 C17 C14 119.0(5) . .
O19 C17 Cd1 61.4(3) . 8_556
O18 C17 Cd1 62.2(3) . 8_556
C14 C17 Cd1 178.8(4) . 8_556
C17 O18 Cd1 90.2(3) . 8_556
C17 O19 Cd1 91.3(4) . 8_556
C26 C21 C22 118.4(4) . .
C26 C21 Si 122.8(3) . .
C22 C21 Si 118.8(3) . .
C23 C22 C21 121.4(5) . .
C22 C23 C24 119.5(4) . .
C25 C24 C23 119.9(4) . .
C25 C24 C27 120.2(3) . .
C23 C24 C27 119.9(3) . .
C24 C25 C26 119.8(4) . .
C21 C26 C25 120.8(4) . .
O29 C27 O28 122.0(3) . .
O29 C27 C24 119.1(3) . .
O28 C27 C24 118.9(3) . .
O29 C27 Cd1 58.83(18) . 2_664
O28 C27 Cd1 63.19(19) . 2_664
C24 C27 Cd1 177.1(3) . 2_664
C27 O28 Cd1 89.3(2) . 2_664
C27 O29 Cd1 93.9(2) . 2_664
C32 C31 C36 120.0 . .
C32 C31 Si 119.73(15) . .
C36 C31 Si 119.84(15) . .
C31 C32 C33 120.0 . .
C32 C33 C34 120.0 . .
C33 C34 C35 120.0 . .
C33 C34 C37 119.1(2) . .
C35 C34 C37 120.8(2) . .
C36 C35 C34 120.0 . .
C35 C36 C31 120.0 . .
O39 C37 O38 119.6(4) . .
O39 C37 C34 123.6(4) . .
O38 C37 C34 116.6(4) . .
C37 O38 Cd1 98.0(3) . 1_655
C37 O39 Cd2 164.6(4) . 1_655
C37 O39 Cd1 88.2(3) . 1_655
Cd2 O39 Cd1 104.07(13) 1_655 1_655

loop_
_geom_bond_atom_site_label_1
_geom_bond_atom_site_label_2
_geom_bond_distance
_geom_bond_site_symmetry_2
Cd1 O38 2.287(3) 1_455
Cd1 O9 2.297(3) .
Cd1 O29 2.327(3) 2_665
Cd1 O19 2.421(4) 8_456
Cd1 O28 2.421(3) 2_665
Cd1 O18 2.437(4) 8_456
Cd1 O39 2.524(4) 1_455
Cd1 O8 2.580(5) .
Cd2 O40 2.176(3) .
Cd2 O40 2.176(3) 4_566
Cd2 O39 2.294(3) 1_455
Cd2 O39 2.294(3) 4_466
Cd2 O8 2.305(4) .
Cd2 O8 2.305(4) 4_566
Si C1 1.866(4) .
Si C21 1.872(3) .
Si C31 1.895(2) .
Si C11 1.905(2) .
C1 C6 1.386(8) .
C1 C2 1.433(8) .
C2 C3 1.368(9) .
C3 C4 1.405(9) .
C4 C5 1.360(8) .
C4 C7 1.507(6) .
C5 C6 1.386(8) .
C2' C3' 1.400(10) .
C5' C6' 1.404(10) .
C7 O8 1.254(6) .
C7 O9 1.256(6) .
C11 C12 1.3900 .
C11 C16 1.3900 .
C12 C13 1.3900 .
C13 C14 1.3900 .
C14 C15 1.3900 .
C14 C17 1.526(5) .
C15 C16 1.3900 .
C17 O19 1.264(7) .
C17 O18 1.278(7) .
C17 Cd1 2.756(5) 8_556
O18 Cd1 2.437(4) 8_556
O19 Cd1 2.421(4) 8_556
C21 C26 1.371(6) .
C21 C22 1.405(6) .
C22 C23 1.388(7) .
C23 C24 1.399(6) .
C24 C25 1.378(6) .
C24 C27 1.506(4) .
C25 C26 1.424(6) .
C22' C23' 1.383(11) .
C25' C26' 1.398(11) .
C27 O29 1.246(4) .
C27 O28 1.252(4) .
C27 Cd1 2.713(3) 2_664
O28 Cd1 2.421(3) 2_664
O29 Cd1 2.327(3) 2_664
C31 C32 1.3900 .
C31 C36 1.3900 .
C32 C33 1.3900 .
C33 C34 1.3900 .
C34 C35 1.3900 .
C34 C37 1.507(5) .
C35 C36 1.3900 .
C37 O39 1.220(5) .
C37 O38 1.275(6) .
O38 Cd1 2.287(3) 1_655
O39 Cd2 2.294(3) 1_655
O39 Cd1 2.524(4) 1_655

loop_
_platon_squeeze_void_nr
_platon_squeeze_void_average_x
_platon_squeeze_void_average_y
_platon_squeeze_void_average_z
_platon_squeeze_void_volume
_platon_squeeze_void_count_electrons
_platon_squeeze_void_content
1 -0.008 -0.011 0.194 5375 2007 ' '
